data_4074287
loop_
_publ_author_name
'Nielsen, David J.'
'Cavell, Kingsley J.'
'Skelton, Brian W.'
'White, Allan H.'

_publ_section_title
;
 Silver(I) and Palladium(II) Complexes of an Ether-Functionalized
 Quasi-pincer Bis-carbene Ligand and Its Alkyl Analogue
;
_journal_issue 20
_journal_name_full Organometallics
_journal_page_first 4850
_journal_paper_doi 10.1021/om0605175
_journal_volume 25
_journal_year 2006
_chemical_formula_moiety 'C26 H40 Ag4 Br4 N8'
_chemical_formula_sum 'C26 H40 Ag4 Br4 N8'
_chemical_formula_weight 1215.75
_space_group_IT_number 5
_symmetry_cell_setting monoclinic
_symmetry_space_group_name_Hall 'C 2y'
_symmetry_space_group_name_H-M 'C 1 2 1'
_cell_angle_alpha 90.00000
_cell_angle_beta 99.433(4)
_cell_angle_gamma 90.00000
_cell_formula_units_Z 2
_cell_length_a 15.599(3)
_cell_length_b 6.4350(10)
_cell_length_c 17.479(3)
_cell_measurement_reflns_used 3778
_cell_measurement_temperature 150(2)
_cell_measurement_theta_max 28.6
_cell_measurement_theta_min 2.4
_cell_volume 1730.8(5)
_computing_cell_refinement 'Siemens SAINT (Siemens, 1995)'
_computing_data_collection 'Siemens SMART (Siemens, 1995)'
_computing_data_reduction 'xtal ADDREF SORTRF'
_computing_molecular_graphics xtal
_computing_publication_material 'xtal BONDLA CIFIO'
_computing_structure_refinement 'xtal CRYLSQ'
_computing_structure_solution xtal
_diffrn_ambient_temperature 150(2)
_diffrn_measured_fraction_theta_full 1.0
_diffrn_measured_fraction_theta_max 1.0
_diffrn_measurement_device_type
;
Bruker SMART CCD diffractometer
;
_diffrn_measurement_method '\w scans'
_diffrn_radiation_detector 'CCD area detector'
_diffrn_radiation_monochromator graphite
_diffrn_radiation_source 'sealed tube'
_diffrn_radiation_type 'Mo K\a'
_diffrn_radiation_wavelength .71073
_diffrn_reflns_av_R_equivalents .074
_diffrn_reflns_av_sigmaI/netI .056
_diffrn_reflns_limit_h_max 20
_diffrn_reflns_limit_h_min -21
_diffrn_reflns_limit_k_max 8
_diffrn_reflns_limit_k_min -8
_diffrn_reflns_limit_l_max 23
_diffrn_reflns_limit_l_min -23
_diffrn_reflns_number 17175
_diffrn_reflns_theta_full 29.0
_diffrn_reflns_theta_max 29.0
_diffrn_reflns_theta_min 1.18
_diffrn_standards_decay_% 0
_diffrn_standards_number 0
_exptl_absorpt_coefficient_mu 6.878
_exptl_absorpt_correction_T_max .74
_exptl_absorpt_correction_T_min .47
_exptl_absorpt_correction_type multi-scan
_exptl_absorpt_process_details
;
 SADABS; Sheldrick, 1996
;
_exptl_crystal_colour colourless
_exptl_crystal_density_diffrn 2.333
_exptl_crystal_density_method 'not measured'
_exptl_crystal_description plate
_exptl_crystal_F_000 1160
_exptl_crystal_size_max .2
_exptl_crystal_size_mid .12
_exptl_crystal_size_min .05
_refine_diff_density_max 3.712
_refine_diff_density_min -4.231
_refine_ls_extinction_method none
_refine_ls_goodness_of_fit_all 1.175
_refine_ls_goodness_of_fit_ref 1.197
_refine_ls_hydrogen_treatment noref
_refine_ls_matrix_type full
_refine_ls_number_constraints 0
_refine_ls_number_parameters 103
_refine_ls_number_reflns 2277
_refine_ls_number_restraints 0
_refine_ls_R_factor_all .084
_refine_ls_R_factor_gt .077
_refine_ls_shift/su_max .004
_refine_ls_shift/su_mean .001
_refine_ls_structure_factor_coef F
_refine_ls_weighting_scheme calc
_refine_ls_wR_factor_all .122
_refine_ls_wR_factor_ref .119
_reflns_d_resolution_high .732
_reflns_d_resolution_low 17.183
_reflns_Friedel_coverage 0
_reflns_limit_h_max 21
_reflns_limit_h_min 0
_reflns_limit_k_max 8
_reflns_limit_k_min 0
_reflns_limit_l_max 23
_reflns_limit_l_min -23
_reflns_number_gt 2277
_reflns_number_total 2505
_reflns_threshold_expression 'F    > 4.00 sig(F   )'
_cod_data_source_file om0605175si20060613_053354.cif
_cod_data_source_block 609340
_cod_original_sg_symbol_Hall c_2y
_cod_original_sg_symbol_H-M C_2
_cod_database_code 4074287

loop_
_symmetry_equiv_pos_as_xyz
+x,+y,+z
-x,+y,-z
1/2+x,1/2+y,+z
1/2-x,1/2+y,-z

loop_
_atom_site_label
_atom_site_fract_x
_atom_site_fract_y
_atom_site_fract_z
_atom_site_U_iso_or_equiv
_atom_site_adp_type
_atom_site_occupancy
Ag1 .55199(7) .50000 .78807(7) .0158(6) Uani 1.00000
Ag2 .54897(9) .0212(3) .76944(8) .0240(7) Uani 1.00000
Br1 .52331(12) .0611(4) .62874(12) .0207(8) Uani 1.00000
Br2 .57362(12) -.0433(5) .90983(11) .0237(9) Uani 1.00000
C00 .3585(14) .539(4) .5040(12) .027(4) Uiso 1.00000
C0 .3302(10) .454(3) .5773(9) .012(3) Uiso 1.00000
C1 .3830(11) .571(3) .6453(10) .015(3) Uiso 1.00000
N1 .3579(9) .516(3) .7186(7) .013(2) Uiso 1.00000
C2 .4209(9) .491(3) .7851(8) .0083(18) Uiso 1.00000
N3 .3715(8) .487(2) .8417(7) .009(2) Uiso 1.00000
C31 .4086(12) .449(3) .9243(10) .017(3) Uiso 1.00000
C4 .2845(11) .499(3) .8118(9) .015(3) Uiso 1.00000
C5 .2754(10) .524(3) .7348(8) .014(3) Uiso 1.00000
C0' .3035(12) .460(3) .4282(11) .020(4) Uiso 1.00000
C1' .3353(13) .571(4) .3601(11) .022(4) Uiso 1.00000
N1' .2815(9) .528(2) .2818(7) .011(2) Uiso 1.00000
C2' .3163(9) .496(3) .2210(8) .0083(18) Uiso 1.00000
N3' .2484(9) .479(3) .1574(8) .012(3) Uiso 1.00000
C31' .2594(13) .463(4) .0799(11) .024(4) Uiso 1.00000
C4' .1693(10) .498(3) .1871(8) .011(3) Uiso 1.00000
C5' .1900(11) .521(3) .2638(9) .017(3) Uiso 1.00000
H00a .35964 .67667 .50313 .03300 Uiso 1.00000
H00b .41618 .47839 .50295 .03300 Uiso 1.00000
H0a .34033 .31274 .58405 .01300 Uiso 1.00000
H0b .27034 .48620 .57542 .01300 Uiso 1.00000
H1a .44284 .54338 .64698 .01900 Uiso 1.00000
H1b .37420 .71996 .63680 .01900 Uiso 1.00000
H31a .46954 .43763 .92769 .02700 Uiso 1.00000
H31b .38601 .31700 .93777 .02700 Uiso 1.00000
H31c .39426 .55857 .95632 .02700 Uiso 1.00000
H4 .23743 .48488 .84092 .01800 Uiso 1.00000
H5 .22336 .54331 .69892 .01800 Uiso 1.00000
H0'a .24392 .49225 .42968 .02100 Uiso 1.00000
H0'b .30854 .31266 .42271 .02100 Uiso 1.00000
H1'a .39269 .53219 .35979 .02300 Uiso 1.00000
H1'b .33149 .71694 .36950 .02300 Uiso 1.00000
H31'a .22979 .57180 .04984 .03500 Uiso 1.00000
H31'b .23597 .33204 .06005 .03500 Uiso 1.00000
H31'c .31993 .46480 .07735 .03500 Uiso 1.00000
H4' .11182 .49611 .15708 .01500 Uiso 1.00000
H5' .15141 .53483 .30102 .02100 Uiso 1.00000

loop_
_atom_site_aniso_label
_atom_site_aniso_U_11
_atom_site_aniso_U_22
_atom_site_aniso_U_33
_atom_site_aniso_U_12
_atom_site_aniso_U_13
_atom_site_aniso_U_23
Ag1 .0033(5) .0244(7) .0196(6) -.0005(5) .0018(4) .0005(6)
Ag2 .0108(6) .0354(9) .0255(7) -.0009(6) .0018(4) .0015(7)
Br1 .0157(8) .0207(9) .0254(9) .0013(7) .0029(6) -.0001(7)
Br2 .0147(8) .0298(11) .0257(9) .0014(8) .0001(6) .0015(8)

loop_
_atom_type_symbol
_atom_type_oxidation_number
_atom_type_number_in_cell
_atom_type_scat_dispersion_real
_atom_type_scat_dispersion_imag
_atom_type_scat_source
C 0 52 .002 .002 'Int Tables Vol IV Tables 2.2B and 2.3.1'
H 0 80 0 0 'Int Tables Vol IV Tables 2.2B and 2.3.1'
Ag 0 8 -1.085 1.101 'Int Tables Vol IV Tables 2.2B and 2.3.1'
Br 0 8 -.374 2.456 'Int Tables Vol IV Tables 2.2B and 2.3.1'
N 0 16 .004 .003 'Int Tables Vol IV Tables 2.2B and 2.3.1'

loop_
_geom_angle_atom_site_label_1
_geom_angle_atom_site_label_2
_geom_angle_atom_site_label_3
_geom_angle_site_symmetry_3
_geom_angle
Ag2 Ag1 C2 . 88.3(5)
Ag2 Ag1 C2' '2 656' 88.8(5)
C2 Ag1 C2' '2 656' 173.8(6)
Ag1 Ag2 Br1 . 89.92(9)
Ag1 Ag2 Br2 . 93.78(9)
Br1 Ag2 Br2 . 176.29(14)
C0 C00 C0' . 114.0(18)
C0 C00 H00a . 113
C0 C00 H00b . 105.5
C0' C00 H00a . 109
C0' C00 H00b . 104
H00a C00 H00b . 112
C00 C0 C1 . 106.3(15)
C00 C0 H0a . 113.1
C00 C0 H0b . 108.1
C1 C0 H0a . 109.0
C1 C0 H0b . 108.5
H0a C0 H0b . 111.5
C0 C1 N1 . 112.1(15)
C0 C1 H1a . 109.5
C0 C1 H1b . 108.8
N1 C1 H1a . 109.5
N1 C1 H1b . 109.0
H1a C1 H1b . 107.7
C1 N1 C2 . 120.6(13)
C1 N1 C5 . 125.1(13)
C2 N1 C5 . 113.0(13)
Ag1 C2 N1 . 125.6(11)
Ag1 C2 N3 . 132.3(10)
N1 C2 N3 . 101.7(12)
C2 N3 C31 . 122.4(13)
C2 N3 C4 . 111.6(12)
C31 N3 C4 . 125.6(14)
N3 C31 H31a . 107.5
N3 C31 H31b . 106.5
N3 C31 H31c . 111.0
H31a C31 H31b . 108.7
H31a C31 H31c . 110.7
H31b C31 H31c . 112
N3 C4 C5 . 108.9(15)
N3 C4 H4 . 125.8
C5 C4 H4 . 125.3
N1 C5 C4 . 104.8(13)
N1 C5 H5 . 127.1
C4 C5 H5 . 128.1
C00 C0' C1' . 107.9(17)
C00 C0' H0'a . 108.1
C00 C0' H0'b . 111.6
C1' C0' H0'a . 111.0
C1' C0' H0'b . 109.9
H0'a C0' H0'b . 108
C0' C1' N1' . 114.5(16)
C0' C1' H1'a . 108.3
C0' C1' H1'b . 106.6
N1' C1' H1'a . 109.8
N1' C1' H1'b . 107.2
H1'a C1' H1'b . 111
C1' N1' C2' . 122.1(14)
C1' N1' C5' . 126.8(14)
C2' N1' C5' . 111.1(12)
N1' C2' N3' . 107.4(13)
N1' C2' Ag1 '2 656' 128.0(10)
N3' C2' Ag1 '2 656' 124.3(11)
C2' N3' C31' . 125.1(14)
C2' N3' C4' . 106.9(12)
C31' N3' C4' . 127.8(13)
N3' C31' H31'a . 111
N3' C31' H31'b . 108
N3' C31' H31'c . 108.9
H31'a C31' H31'b . 109.1
H31'a C31' H31'c . 111
H31'b C31' H31'c . 108
N3' C4' C5' . 107.1(13)
N3' C4' H4' . 126.0
C5' C4' H4' . 126.9
N1' C5' C4' . 107.3(15)
N1' C5' H5' . 124.8
C4' C5' H5' . 127.9

loop_
_geom_bond_atom_site_label_1
_geom_bond_atom_site_label_2
_geom_bond_site_symmetry_2
_geom_bond_distance
Ag1 Ag2 . 3.098(2)
Ag1 C2 . 2.037(15)
Ag1 C2' '2 656' 2.087(15)
Ag2 Br1 . 2.440(2)
Ag2 Br2 . 2.456(3)
C00 C0 . 1.52(3)
C00 C0' . 1.54(3)
C00 H00a . .89
C00 H00b . .98
C0 C1 . 1.53(2)
C0 H0a . .925
C0 H0b . .952
C1 N1 . 1.45(2)
C1 H1a . .946
C1 H1b . .97
N1 C2 . 1.403(18)
N1 C5 . 1.36(2)
C2 N3 . 1.35(2)
N3 C31 . 1.49(2)
N3 C4 . 1.37(2)
C31 H31a . .945
C31 H31b . .96
C31 H31c . .95
C4 C5 . 1.34(2)
C4 H4 . .964
C5 H5 . .949
C0' C1' . 1.54(3)
C0' H0'a . .96
C0' H0'b . .96
C1' N1' . 1.51(2)
C1' H1'a . .93
C1' H1'b . .96
N1' C2' . 1.28(2)
N1' C5' . 1.41(2)
C2' N3' . 1.409(18)
N3' C31' . 1.40(2)
N3' C4' . 1.42(2)
C31' H31'a . .95
C31' H31'b . .96
C31' H31'c . .95
C4' C5' . 1.33(2)
C4' H4' . .962
C5' H5' . .960
